data_2243325
loop_
_publ_author_name
'Mawhinney, Thomas P.'
'Li, Yiyi'
'Chance, Deborah L.'
'Kelley, Steven P.'
'Mossine, Valeri V.'

_publ_section_title
;
 Crystal structure of
 (<i>R</i>,<i>S</i>)-2-hydroxy-4-(methylsulfanyl)butanoic acid
;
_journal_coeditor_code LH5949
_journal_issue 4
_journal_name_full 'Acta Crystallographica Section E'
_journal_page_first 562
_journal_page_last 566
_journal_paper_doi 10.1107/S2056989020003138
_journal_volume 76
_journal_year 2020
_chemical_formula_iupac 'C5 H10 O3 S'
_chemical_formula_moiety 'C5 H10 O3 S'
_chemical_formula_sum 'C5 H10 O3 S'
_chemical_formula_weight 150.19
_chemical_name_systematic
;
(<i>R</i>,<i>S</i>)-2-Hydroxy-4-(methylsulfanyl)butanoic acid
;
_space_group_crystal_system monoclinic
_space_group_IT_number 14
_space_group_name_Hall '-P 2ybc'
_space_group_name_H-M_alt 'P 1 21/c 1'
_atom_sites_solution_hydrogens mixed
_atom_sites_solution_primary dual
_atom_sites_solution_secondary difmap
_audit_creation_method SHELXL-2017/1
_cell_angle_alpha 90
_cell_angle_beta 105.654(3)
_cell_angle_gamma 90
_cell_formula_units_Z 8
_cell_length_a 16.0940(14)
_cell_length_b 8.8747(8)
_cell_length_c 10.5580(10)
_cell_measurement_reflns_used 9911
_cell_measurement_temperature 100(2)
_cell_measurement_theta_max 30.52
_cell_measurement_theta_min 2.63
_cell_volume 1452.1(2)
_computing_cell_refinement
;
APEX3 and SAINT (Bruker, 2017)
;
_computing_data_collection
;
APEX3 and SAINT (Bruker, 2017)
;
_computing_data_reduction
;
APEX3 and SAINT (Bruker, 2017)
;
_computing_molecular_graphics
;
Mercury (Macrae <i>et al.</i>,  2020)
;
_computing_publication_material
;
<i>OLEX2</i> (Dolomanov <i>et al.</i>,  2009) and publCIF (Westrip,
2010)
;
_computing_structure_refinement
;
SHELXL2017 (Sheldrick, 2015b)
;
_computing_structure_solution
;
SHELXT2014 (Sheldrick, 2015a)
;
_diffrn_ambient_temperature 100(2)
_diffrn_measured_fraction_theta_full 0.998
_diffrn_measured_fraction_theta_max 0.997
_diffrn_measurement_device_type 'Bruker VENTURE CMOS area detector'
_diffrn_measurement_method 'shutterless omega and phi scans'
_diffrn_radiation_type MoK\a
_diffrn_radiation_wavelength 0.71073
_diffrn_reflns_av_R_equivalents 0.0709
_diffrn_reflns_av_unetI/netI 0.0420
_diffrn_reflns_limit_h_max 23
_diffrn_reflns_limit_h_min -22
_diffrn_reflns_limit_k_max 12
_diffrn_reflns_limit_k_min -12
_diffrn_reflns_limit_l_max 13
_diffrn_reflns_limit_l_min -15
_diffrn_reflns_number 37191
_diffrn_reflns_theta_full 25.242
_diffrn_reflns_theta_max 30.556
_diffrn_reflns_theta_min 2.629
_diffrn_source 'Incoatec IMuS microfocus Mo tube'
_exptl_absorpt_coefficient_mu 0.382
_exptl_absorpt_correction_T_max 0.7461
_exptl_absorpt_correction_T_min 0.6532
_exptl_absorpt_correction_type multi-scan
_exptl_absorpt_process_details
;
(<i>AXScale</i>; Bruker, 2017)
;
_exptl_crystal_colour colourless
_exptl_crystal_density_diffrn 1.374
_exptl_crystal_description plate
_exptl_crystal_F_000 640
_exptl_crystal_size_max 0.340
_exptl_crystal_size_mid 0.250
_exptl_crystal_size_min 0.070
_refine_diff_density_max 0.530
_refine_diff_density_min -0.470
_refine_ls_extinction_method none
_refine_ls_goodness_of_fit_ref 1.054
_refine_ls_hydrogen_treatment refxyz
_refine_ls_matrix_type full
_refine_ls_number_parameters 223
_refine_ls_number_reflns 4437
_refine_ls_number_restraints 0
_refine_ls_restrained_S_all 1.054
_refine_ls_R_factor_all 0.0648
_refine_ls_R_factor_gt 0.0444
_refine_ls_shift/su_max 0.001
_refine_ls_shift/su_mean 0.000
_refine_ls_structure_factor_coef Fsqd
_refine_ls_weighting_details 'w=1/[\s^2^(Fo^2^)+(0.0433P)^2^+0.6797P] where P=(Fo^2^+2Fc^2^)/3'
_refine_ls_weighting_scheme calc
_refine_ls_wR_factor_gt 0.0967
_refine_ls_wR_factor_ref 0.1058
_reflns_number_gt 3474
_reflns_number_total 4437
_reflns_threshold_expression 'I > 2\s(I)'
_cod_data_source_file lh5949sup1.cif
_cod_data_source_block I
_cod_original_sg_symbol_H-M 'P 21/c'
_cod_database_code 2243325
_shelx_space_group_comment
;
The symmetry employed for this shelxl refinement is uniquely defined
by the following loop, which should always be used as a source of
symmetry information in preference to the above space-group names.
They are only intended as comments.
;
_shelx_estimated_absorpt_t_min 0.881
_shelx_estimated_absorpt_t_max 0.974

loop_
_space_group_symop_operation_xyz
'x, y, z'
'-x, y+1/2, -z+1/2'
'-x, -y, -z'
'x, -y-1/2, z-1/2'

loop_
_atom_site_type_symbol
_atom_site_label
_atom_site_fract_x
_atom_site_fract_y
_atom_site_fract_z
_atom_site_U_iso_or_equiv
_atom_site_adp_type
_atom_site_calc_flag
_atom_site_occupancy
_atom_site_disorder_assembly
_atom_site_disorder_group
S S1A 0.84095(3) 0.20993(6) 0.52925(4) 0.03405(12) Uani d 1 . .
S S1B 0.92449(3) 0.76333(6) 0.21950(6) 0.04228(14) Uani d 1 . .
O O3A 0.55286(6) 0.36868(11) 0.33141(9) 0.0159(2) Uani d 1 . .
H H3A 0.5659(12) 0.439(2) 0.3057(18) 0.024 Uiso d 1 . .
O O1A 0.53671(6) 0.35894(11) 0.06723(9) 0.0184(2) Uani d 1 . .
O O3B 0.64397(7) 0.61637(11) 0.07733(10) 0.0179(2) Uani d 1 . .
H H3B 0.5982(13) 0.587(2) 0.0729(19) 0.027 Uiso d 1 . .
O O2A 0.56541(7) 0.11169(10) 0.08154(10) 0.0175(2) Uani d 1 . .
H H2A 0.5570(11) 0.123(2) -0.005(2) 0.026 Uiso d 1 . .
O O2B 0.66367(7) 0.88568(11) 0.33618(10) 0.0205(2) Uani d 1 . .
H H2B 0.6535(12) 0.880(2) 0.412(2) 0.031 Uiso d 1 . .
O O1B 0.60884(7) 0.65325(11) 0.31386(10) 0.0217(2) Uani d 1 . .
C C2A 0.59189(8) 0.24683(14) 0.28125(13) 0.0131(2) Uani d 1 . .
H H2AA 0.5714(10) 0.1576(19) 0.3142(16) 0.016 Uiso d 1 . .
C C1A 0.56017(8) 0.24609(14) 0.13230(13) 0.0134(2) Uani d 1 . .
C C3B 0.74743(9) 0.81369(16) 0.13945(14) 0.0183(3) Uani d 1 . .
H H3BA 0.7508(11) 0.820(2) 0.0534(18) 0.022 Uiso d 1 . .
H H3BB 0.7552(11) 0.914(2) 0.1762(17) 0.022 Uiso d 1 . .
C C2B 0.65613(9) 0.76258(14) 0.13541(13) 0.0150(2) Uani d 1 . .
H H2BA 0.6158(11) 0.8295(19) 0.0850(16) 0.018 Uiso d 1 . .
C C3A 0.69066(9) 0.25339(16) 0.32158(13) 0.0173(3) Uani d 1 . .
H H3AA 0.7133(11) 0.167(2) 0.2847(17) 0.021 Uiso d 1 . .
H H3AB 0.7095(11) 0.340(2) 0.2816(17) 0.021 Uiso d 1 . .
C C4A 0.72730(10) 0.25292(19) 0.47077(15) 0.0231(3) Uani d 1 . .
H H4AA 0.7001(12) 0.174(2) 0.5080(18) 0.028 Uiso d 1 . .
H H4AB 0.7168(12) 0.347(2) 0.5062(18) 0.028 Uiso d 1 . .
C C4B 0.81668(10) 0.70791(19) 0.21803(19) 0.0280(3) Uani d 1 . .
H H4BA 0.8093(12) 0.610(2) 0.1778(19) 0.034 Uiso d 1 . .
H H4BB 0.8140(12) 0.696(2) 0.307(2) 0.034 Uiso d 1 . .
C C5A 0.88873(13) 0.3629(3) 0.4614(2) 0.0441(5) Uani d 1 . .
H H5AA 0.8738(17) 0.356(3) 0.359(3) 0.066 Uiso d 1 . .
H H5AB 0.9499(17) 0.348(3) 0.497(3) 0.066 Uiso d 1 . .
H H5AC 0.8699(16) 0.455(3) 0.489(3) 0.066 Uiso d 1 . .
C C5B 0.93633(15) 0.9292(3) 0.3193(3) 0.0578(7) Uani d 1 . .
H H5BA 0.898(2) 1.008(4) 0.280(3) 0.087 Uiso d 1 . .
H H5BB 0.994(2) 0.959(3) 0.336(3) 0.087 Uiso d 1 . .
H H5BC 0.9255(19) 0.895(3) 0.407(3) 0.087 Uiso d 1 . .
C C1B 0.64041(8) 0.75921(14) 0.27099(13) 0.0151(2) Uani d 1 . .

loop_
_atom_site_aniso_label
_atom_site_aniso_U_11
_atom_site_aniso_U_22
_atom_site_aniso_U_33
_atom_site_aniso_U_12
_atom_site_aniso_U_13
_atom_site_aniso_U_23
S1A 0.02048(19) 0.0455(3) 0.0314(2) 0.00432(17) -0.00131(16) 0.00794(19)
S1B 0.0198(2) 0.0453(3) 0.0635(3) -0.00015(17) 0.0142(2) -0.0085(2)
O3A 0.0236(5) 0.0107(4) 0.0148(5) 0.0014(4) 0.0076(4) 0.0001(4)
O1A 0.0248(5) 0.0136(4) 0.0156(5) 0.0012(4) 0.0035(4) 0.0024(4)
O3B 0.0208(5) 0.0159(5) 0.0179(5) -0.0047(4) 0.0067(4) -0.0036(4)
O2A 0.0291(5) 0.0118(4) 0.0122(5) 0.0001(4) 0.0063(4) -0.0007(4)
O2B 0.0331(6) 0.0147(5) 0.0154(5) -0.0045(4) 0.0097(4) -0.0017(4)
O1B 0.0305(5) 0.0159(5) 0.0219(5) -0.0040(4) 0.0126(4) 0.0002(4)
C2A 0.0176(6) 0.0100(5) 0.0119(6) 0.0006(4) 0.0044(5) -0.0002(4)
C1A 0.0142(6) 0.0119(6) 0.0148(6) -0.0017(4) 0.0050(5) -0.0002(5)
C3B 0.0209(6) 0.0180(6) 0.0170(7) -0.0025(5) 0.0070(5) 0.0005(5)
C2B 0.0192(6) 0.0130(6) 0.0127(6) -0.0002(5) 0.0045(5) 0.0011(5)
C3A 0.0184(6) 0.0185(6) 0.0148(6) -0.0003(5) 0.0043(5) -0.0005(5)
C4A 0.0193(7) 0.0309(8) 0.0175(7) 0.0011(6) 0.0021(5) -0.0003(6)
C4B 0.0212(7) 0.0227(7) 0.0392(10) -0.0007(6) 0.0067(7) 0.0013(7)
C5A 0.0252(9) 0.0575(13) 0.0474(12) -0.0085(9) 0.0058(8) 0.0033(10)
C5B 0.0321(10) 0.0452(12) 0.0835(19) -0.0106(9) -0.0059(11) -0.0134(12)
C1B 0.0170(6) 0.0137(6) 0.0143(6) 0.0006(5) 0.0040(5) 0.0005(5)

loop_
_atom_type_symbol
_atom_type_description
_atom_type_scat_dispersion_real
_atom_type_scat_dispersion_imag
_atom_type_scat_source
C C 0.0033 0.0016 'International Tables Vol C Tables 4.2.6.8 and 6.1.1.4'
H H 0.0000 0.0000 'International Tables Vol C Tables 4.2.6.8 and 6.1.1.4'
O O 0.0106 0.0060 'International Tables Vol C Tables 4.2.6.8 and 6.1.1.4'
S S 0.1246 0.1234 'International Tables Vol C Tables 4.2.6.8 and 6.1.1.4'

loop_
_geom_angle_atom_site_label_1
_geom_angle_atom_site_label_2
_geom_angle_atom_site_label_3
_geom_angle_site_symmetry_1
_geom_angle_site_symmetry_3
_geom_angle
_geom_angle_publ_flag
C5A S1A C4A . . 101.91(9) ?
C5B S1B C4B . . 100.32(10) ?
C2A O3A H3A . . 108.2(15) ?
C2B O3B H3B . . 110.7(14) ?
C1A O2A H2A . . 108.0(12) ?
C1B O2B H2B . . 109.6(13) ?
O3A C2A C1A . . 109.29(10) ?
O3A C2A C3A . . 113.39(11) ?
C1A C2A C3A . . 108.79(10) ?
O3A C2A H2AA . . 105.3(10) ?
C1A C2A H2AA . . 108.7(10) ?
C3A C2A H2AA . . 111.3(10) ?
O1A C1A O2A . . 124.01(12) ?
O1A C1A C2A . . 123.28(11) ?
O2A C1A C2A . . 112.61(11) ?
C4B C3B C2B . . 112.94(12) ?
C4B C3B H3BA . . 110.1(11) ?
C2B C3B H3BA . . 107.5(11) ?
C4B C3B H3BB . . 110.7(10) ?
C2B C3B H3BB . . 107.7(10) ?
H3BA C3B H3BB . . 107.7(15) ?
O3B C2B C1B . . 110.41(10) ?
O3B C2B C3B . . 107.56(11) ?
C1B C2B C3B . . 112.52(11) ?
O3B C2B H2BA . . 109.9(10) ?
C1B C2B H2BA . . 106.4(10) ?
C3B C2B H2BA . . 110.0(10) ?
C4A C3A C2A . . 111.71(11) ?
C4A C3A H3AA . . 109.2(10) ?
C2A C3A H3AA . . 109.3(10) ?
C4A C3A H3AB . . 111.9(10) ?
C2A C3A H3AB . . 109.5(10) ?
H3AA C3A H3AB . . 105.0(15) ?
C3A C4A S1A . . 115.28(11) ?
C3A C4A H4AA . . 109.3(11) ?
S1A C4A H4AA . . 103.5(11) ?
C3A C4A H4AB . . 110.1(11) ?
S1A C4A H4AB . . 108.8(11) ?
H4AA C4A H4AB . . 109.5(16) ?
C3B C4B S1B . . 113.51(11) ?
C3B C4B H4BA . . 109.5(12) ?
S1B C4B H4BA . . 104.8(11) ?
C3B C4B H4BB . . 112.4(12) ?
S1B C4B H4BB . . 108.6(12) ?
H4BA C4B H4BB . . 107.6(17) ?
S1A C5A H5AA . . 111.3(15) ?
S1A C5A H5AB . . 104.0(16) ?
H5AA C5A H5AB . . 109(2) ?
S1A C5A H5AC . . 108.7(16) ?
H5AA C5A H5AC . . 112(2) ?
H5AB C5A H5AC . . 112(2) ?
S1B C5B H5BA . . 113.0(18) ?
S1B C5B H5BB . . 106.3(19) ?
H5BA C5B H5BB . . 112(3) ?
S1B C5B H5BC . . 105.4(17) ?
H5BA C5B H5BC . . 111(3) ?
H5BB C5B H5BC . . 108(2) ?
O1B C1B O2B . . 123.66(12) ?
O1B C1B C2B . . 124.04(12) ?
O2B C1B C2B . . 112.30(11) ?

loop_
_geom_bond_atom_site_label_1
_geom_bond_atom_site_label_2
_geom_bond_site_symmetry_2
_geom_bond_distance
_geom_bond_publ_flag
S1A C5A . 1.801(2) ?
S1A C4A . 1.8063(15) ?
S1B C5B . 1.791(3) ?
S1B C4B . 1.7995(16) ?
O3A C2A . 1.4227(15) ?
O3A H3A . 0.736(19) ?
O1A C1A . 1.2155(16) ?
O3B C2B . 1.4259(16) ?
O3B H3B . 0.77(2) ?
O2A C1A . 1.3197(15) ?
O2A H2A . 0.89(2) ?
O2B C1B . 1.3171(16) ?
O2B H2B . 0.86(2) ?
O1B C1B . 1.2131(16) ?
C2A C1A . 1.5167(18) ?
C2A C3A . 1.5318(19) ?
C2A H2AA . 0.959(17) ?
C3B C4B . 1.521(2) ?
C3B C2B . 1.5273(19) ?
C3B H3BA . 0.926(18) ?
C3B H3BB . 0.967(17) ?
C2B C1B . 1.5197(19) ?
C2B H2BA . 0.934(17) ?
C3A C4A . 1.526(2) ?
C3A H3AA . 0.974(18) ?
C3A H3AB . 0.968(18) ?
C4A H4AA . 0.967(19) ?
C4A H4AB . 0.95(2) ?
C4B H4BA . 0.96(2) ?
C4B H4BB . 0.95(2) ?
C5A H5AA . 1.04(3) ?
C5A H5AB . 0.96(3) ?
C5A H5AC . 0.95(3) ?
C5B H5BA . 0.95(3) ?
C5B H5BB . 0.94(3) ?
C5B H5BC . 1.03(3) ?

loop_
_geom_hbond_atom_site_label_D
_geom_hbond_atom_site_label_H
_geom_hbond_atom_site_label_A
_geom_hbond_site_symmetry_A
_geom_hbond_distance_DH
_geom_hbond_distance_HA
_geom_hbond_distance_DA
_geom_hbond_angle_DHA
_geom_hbond_publ_flag
O3A H3A O1B . 0.736(19) 2.013(19) 2.7044(14) 156.4(19) yes
O3B H3B O1A . 0.77(2) 2.246(19) 2.8480(14) 135.6(18) yes
O3B H3B O1A 3_665 0.77(2) 2.325(19) 2.9048(14) 132.9(18) yes
O2A H2A O3A 4_565 0.89(2) 1.71(2) 2.5995(14) 172.7(18) yes
O2B H2B O3B 4_576 0.86(2) 1.79(2) 2.6493(14) 172.6(19) yes

loop_
_geom_torsion_atom_site_label_1
_geom_torsion_atom_site_label_2
_geom_torsion_atom_site_label_3
_geom_torsion_atom_site_label_4
_geom_torsion_site_symmetry_1
_geom_torsion_site_symmetry_2
_geom_torsion_site_symmetry_3
_geom_torsion_site_symmetry_4
_geom_torsion
_geom_torsion_publ_flag
O3A C2A C1A O1A . . . . 27.77(17) ?
C3A C2A C1A O1A . . . . -96.52(15) ?
O3A C2A C1A O2A . . . . -155.72(10) ?
C3A C2A C1A O2A . . . . 79.99(13) ?
C4B C3B C2B O3B . . . . -59.22(16) ?
C4B C3B C2B C1B . . . . 62.59(16) ?
O3A C2A C3A C4A . . . . 58.73(15) ?
C1A C2A C3A C4A . . . . -179.44(11) ?
C2A C3A C4A S1A . . . . 164.16(10) ?
C5A S1A C4A C3A . . . . 62.16(15) ?
C2B C3B C4B S1B . . . . 178.17(10) ?
C5B S1B C4B C3B . . . . 69.76(16) ?
O3B C2B C1B O1B . . . . -10.81(19) ?
C3B C2B C1B O1B . . . . -130.99(14) ?
O3B C2B C1B O2B . . . . 170.24(11) ?
C3B C2B C1B O2B . . . . 50.06(15) ?

_cod_database_fobs_code 2243325
